data_7120269
loop_
_publ_author_name
'Hong, San-Ni'
'Liu, Yang'
'Lee, Richmond'
'Jiang, Zhiyong'

_publ_section_title
;
 Asymmetric tandem conjugate addition&#x2212;protonation to forge chiral
 secondary C&#x2212;O bond for quaternary carbon stereocenters at the
 nonadjacent \b-position
;
_journal_name_full 'Chem. Commun.'
_journal_paper_doi 10.1039/C7CC03700G
_journal_year 2017
_chemical_absolute_configuration ad
_chemical_formula_moiety 'C17 H17 N O3 S'
_chemical_formula_sum 'C17 H17 N O3 S'
_chemical_formula_weight 315.37
_space_group_crystal_system monoclinic
_space_group_IT_number 5
_space_group_name_Hall 'C 2y'
_space_group_name_H-M_alt 'C 1 2 1'
_symmetry_space_group_name_Hall 'C 2y'
_symmetry_space_group_name_H-M 'C 1 2 1'
_atom_sites_solution_hydrogens geom
_atom_sites_solution_primary dual
_audit_creation_date 2016-11-11
_audit_creation_method
;
Olex2 1.2
(compiled 2016.09.09 svn.r3337 for OlexSys, GUI svn.r5227)
;
_audit_update_record
;
2017-02-09 deposited with the CCDC.
2017-06-13 downloaded from the CCDC.
;
_cell_angle_alpha 90
_cell_angle_beta 96.427(5)
_cell_angle_gamma 90
_cell_formula_units_Z 4
_cell_length_a 8.1001(5)
_cell_length_b 6.5764(3)
_cell_length_c 29.8228(17)
_cell_measurement_reflns_used 2060
_cell_measurement_temperature 293(2)
_cell_measurement_theta_max 69.6010
_cell_measurement_theta_min 4.4670
_cell_volume 1578.66(15)
_computing_cell_refinement 'CrysAlisPro 1.171.39.7b (Rigaku OD, 2015)'
_computing_data_collection 'CrysAlisPro 1.171.39.7b (Rigaku OD, 2015)'
_computing_data_reduction 'CrysAlisPro 1.171.39.7b (Rigaku OD, 2015)'
_computing_molecular_graphics 'Olex2 (Dolomanov et al., 2009)'
_computing_publication_material 'Olex2 (Dolomanov et al., 2009)'
_computing_structure_refinement 'ShelXL (Sheldrick, 2015)'
_computing_structure_solution 'ShelXT (Sheldrick, 2015)'
_diffrn_ambient_temperature 293(2)
_diffrn_detector 'CCD plate'
_diffrn_detector_area_resol_mean 16.2312
_diffrn_detector_type Eos
_diffrn_measured_fraction_theta_full 0.999
_diffrn_measured_fraction_theta_max 0.999
_diffrn_measurement_details
;
List of Runs (angles in degrees, time in seconds):

  # Type    Start    End  Width  t~exp~   \w     \q     \k     \f   Frames
#--------------------------------------------------------------------------
  1  \w    -82.00 -30.00   0.50    7.50    --  -33.50 -37.00  87.00  104
  2  \w     30.00  57.00   0.50    7.50    --   36.54  57.00 -60.00   54
  3  \w     85.00 111.00   0.50    7.50    --   36.54 178.00-120.00   52
  4  \w    -13.00  22.00   0.50    7.50    --   36.54   0.00   0.00   70
  5  \w     71.00 107.00   0.50    7.50    --   36.54 178.00 120.00   72
  6  \w     58.00 108.00   0.50    7.50    --   36.54 178.00   0.00  100
  7  \w     65.00  90.00   0.50    7.50    --   36.54  57.00  30.00   50
  8  \w     12.00  37.00   0.50    7.50    --   36.54  77.00   0.00   50
  9  \w      5.00  32.00   0.50    7.50    --   36.54 -99.00  30.00   54
 10  \w     40.00 105.00   0.50    7.50    --   36.54   0.00   0.00  130
 11  \w     60.00  87.00   0.50    7.50    --   36.54  57.00 -60.00   54
 12  \w     57.00  82.00   0.50    7.50    --   36.54 178.00 -90.00   50
 13  \w     62.00 110.00   0.50    7.50    --   36.54 178.00 150.00   96
 14  \w     -1.00  79.00   0.50    7.50    --   36.54  19.00 -60.00  160
 15  \w     -3.00  50.00   0.50    7.50    --   36.54 -99.00-180.00  106
 16  \w     32.00  59.00   0.50    7.50    --   36.54  57.00  60.00   54
 17  \w     43.00  73.00   0.50    7.50    --   36.54 -99.00  30.00   60
 18  \w     65.00  91.00   0.50    7.50    --   36.54  77.00   0.00   52
 19  \w     20.00  63.00   0.50    7.50    --   36.54  57.00  30.00   86
 20  \w     59.00 110.00   0.50    7.50    --   36.54 178.00 -60.00  102
 21  \w      9.00 105.00   0.50    7.50    --   36.54  77.00  90.00  192
 22  \w     62.00  98.00   0.50    7.50    --   36.54  57.00   0.00   72
 23  \w     79.00 110.00   0.50   20.00    --  108.00  77.00 -60.00   62
 24  \w     42.00  85.00   0.50   20.00    --  108.00 -30.00 -30.00   86
 25  \w     81.00 108.00   0.50   20.00    --  108.00  77.00  30.00   54
 26  \w     67.00 104.00   0.50   20.00    --  108.00 -94.00 -90.00   74
 27  \w     83.00 108.00   0.50   20.00    --  108.00  30.00  30.00   50
 28  \w     89.00 169.00   0.50   20.00    --  108.00  61.00 -60.00  160
 29  \w     89.00 117.00   0.50   20.00    --  108.00  61.00  30.00   56
 30  \w     82.00 109.00   0.50   20.00    --  108.00  30.00   0.00   54
 31  \w     37.00  93.00   0.50   20.00    --  108.00-111.00  90.00  112
 32  \w     87.00 133.00   0.50   20.00    --  108.00  65.00 -73.93   92
 33  \w     88.00 114.00   0.50   20.00    --  108.00  61.00 -30.00   52
 34  \w     46.00  98.00   0.50   20.00    --  108.00 -45.00  30.00  104
 35  \w     88.00 155.00   0.50   20.00    --  108.00  61.00 120.00  134
 36  \w    119.00 177.00   0.50   20.00    --  108.00  77.00 -30.00  116
 37  \w    118.00 178.00   0.50   20.00    --  108.00  30.00-120.00  120
 38  \w     63.00  89.00   0.50   20.00    --  108.00  15.00 -30.00   52
 39  \w    125.00 176.00   0.50   20.00    --  108.00  77.00   0.00  102
 40  \w     59.00  86.00   0.50   20.00    --  108.00 -45.00 -90.00   54
 41  \w     82.00 127.00   0.50   20.00    --  108.00  30.00  60.00   90
 42  \w     79.00 105.00   0.50   20.00    --  108.00  77.00   0.00   52
 43  \w     79.00 106.00   0.50   20.00    --  108.00  77.00 -30.00   54
 44  \w     88.00 115.00   0.50   20.00    --  108.00  61.00   0.00   54
 45  \w     79.00 106.00   0.50   20.00    --  108.00  77.00 -90.00   54
 46  \w     38.00 109.00   0.50   20.00    --  108.00 -94.00-180.00  142
 47  \w     92.00 117.00   0.50   20.00    --  108.00  30.00-120.00   50
 48  \w     79.00 106.00   0.50   20.00    --  108.00  78.00  13.35   54
 49  \w     84.00 110.00   0.50   20.00    --  108.00  30.00 -60.00   52
 50  \w     80.00 113.00   0.50   20.00    --  108.00  27.00 -46.85   66
;
_diffrn_measurement_device 'four-circle diffractometer'
_diffrn_measurement_device_type 'Xcalibur, Eos, Gemini'
_diffrn_measurement_method '\w scans'
_diffrn_orient_matrix_type 'CrysAlisPro convention (1999,Acta A55,543-557)'
_diffrn_orient_matrix_UB_11 0.1686235000
_diffrn_orient_matrix_UB_12 -0.1075236000
_diffrn_orient_matrix_UB_13 -0.0007159000
_diffrn_orient_matrix_UB_21 0.0360554000
_diffrn_orient_matrix_UB_22 0.0281730000
_diffrn_orient_matrix_UB_23 0.0514512000
_diffrn_orient_matrix_UB_31 -0.0830791000
_diffrn_orient_matrix_UB_32 -0.2062326000
_diffrn_orient_matrix_UB_33 0.0073664000
_diffrn_radiation_monochromator graphite
_diffrn_radiation_probe x-ray
_diffrn_radiation_type CuK\a
_diffrn_radiation_wavelength 1.54184
_diffrn_reflns_av_R_equivalents 0.0375
_diffrn_reflns_av_unetI/netI 0.0425
_diffrn_reflns_Laue_measured_fraction_full 0.999
_diffrn_reflns_Laue_measured_fraction_max 0.999
_diffrn_reflns_limit_h_max 9
_diffrn_reflns_limit_h_min -9
_diffrn_reflns_limit_k_max 7
_diffrn_reflns_limit_k_min -7
_diffrn_reflns_limit_l_max 35
_diffrn_reflns_limit_l_min -35
_diffrn_reflns_number 6505
_diffrn_reflns_point_group_measured_fraction_full 0.951
_diffrn_reflns_point_group_measured_fraction_max 0.951
_diffrn_reflns_theta_full 66.960
_diffrn_reflns_theta_max 66.960
_diffrn_reflns_theta_min 4.476
_diffrn_source 'fine-focus sealed X-ray tube'
_diffrn_source_type 'Enhance (Cu) X-ray Source'
_exptl_absorpt_coefficient_mu 1.924
_exptl_absorpt_correction_T_max 1.00000
_exptl_absorpt_correction_T_min 0.76663
_exptl_absorpt_correction_type multi-scan
_exptl_absorpt_process_details
;
CrysAlisPro 1.171.39.7b (Rigaku Oxford Diffraction, 2015)
Empirical absorption correction using spherical harmonics,
 implemented in SCALE3 ABSPACK scaling algorithm.
;
_exptl_crystal_colour colourless
_exptl_crystal_colour_primary colourless
_exptl_crystal_density_diffrn 1.327
_exptl_crystal_description plate
_exptl_crystal_F_000 664
_exptl_crystal_size_max 0.18
_exptl_crystal_size_mid 0.15
_exptl_crystal_size_min 0.03
_refine_diff_density_max 0.558
_refine_diff_density_min -0.196
_refine_diff_density_rms 0.049
_refine_ls_abs_structure_details
;
 Flack x determined using 695 quotients [(I+)-(I-)]/[(I+)+(I-)]
 (Parsons, Flack and Wagner, Acta Cryst. B69 (2013) 249-259).
;
_refine_ls_abs_structure_Flack -0.02(3)
_refine_ls_extinction_method none
_refine_ls_goodness_of_fit_ref 1.051
_refine_ls_hydrogen_treatment constr
_refine_ls_matrix_type full
_refine_ls_number_parameters 214
_refine_ls_number_reflns 2683
_refine_ls_number_restraints 1
_refine_ls_restrained_S_all 1.051
_refine_ls_R_factor_all 0.0761
_refine_ls_R_factor_gt 0.0623
_refine_ls_shift/su_max 0.001
_refine_ls_shift/su_mean 0.000
_refine_ls_structure_factor_coef Fsqd
_refine_ls_weighting_details 'w=1/[\s^2^(Fo^2^)+(0.0923P)^2^+0.6573P] where P=(Fo^2^+2Fc^2^)/3'
_refine_ls_weighting_scheme calc
_refine_ls_wR_factor_gt 0.1611
_refine_ls_wR_factor_ref 0.1722
_reflns_Friedel_coverage 0.741
_reflns_Friedel_fraction_full 0.893
_reflns_Friedel_fraction_max 0.893
_reflns_number_gt 2149
_reflns_number_total 2683
_reflns_threshold_expression 'I > 2\s(I)'
_cod_data_source_file c7cc03700g2.cif
_cod_data_source_block lyaa
_cod_database_code 7120269
_chemical_oxdiff_formula C20H20N4O2S1
_shelx_space_group_comment
;
The symmetry employed for this shelxl refinement is uniquely defined
by the following loop, which should always be used as a source of
symmetry information in preference to the above space-group names.
They are only intended as comments.
;
_reflns_odcompleteness_completeness 99.87
_reflns_odcompleteness_iscentric 1
_reflns_odcompleteness_theta 66.97
_olex2_refinement_description
;
1. Fixed Uiso
 At 1.2 times of:
  All C(H) groups, All C(H,H) groups
 At 1.5 times of:
  All C(H,H,H) groups, All O(H) groups
2. Uiso/Uaniso restraints and constraints
Uanis(C17) = Uanis(C17A)
Uanis(C16) = Uanis(C16A)
Uanis(C13) = Uanis(C13A)
Uanis(C14) = Uanis(C14A)
3. Others
 Sof(C13A)=Sof(H13A)=Sof(C14A)=Sof(H14A)=Sof(H15a)=Sof(C16A)=Sof(H16A)=
 Sof(C17A)=Sof(H17A)=1-FVAR(1)
 Sof(C13)=Sof(H13)=Sof(C14)=Sof(H14)=Sof(H15)=Sof(C16)=Sof(H16)=Sof(C17)=
 Sof(H17)=FVAR(1)
4.a Ternary CH refined with riding coordinates:
 C2(H2), C3(H3)
4.b Secondary CH2 refined with riding coordinates:
 C4(H4a,H4b)
4.c Aromatic/amide H refined with riding coordinates:
 C6(H6), C7(H7), C9(H9), C10(H10), C13(H13), C13A(H13A), C14(H14), C14A(H14A),
 C15(H15), C15(H15a), C16(H16), C16A(H16A), C17(H17), C17A(H17A)
4.d Idealised Me refined as rotating group:
 C11(H11a,H11b,H11c)
4.e Idealised tetrahedral OH refined as rotating group:
 O3(H3a)
;
_shelx_shelxl_version_number 2014/7
_olex2_date_sample_data_collection 2016-11-09
_olex2_submission_special_instructions 'No special instructions were received'
_oxdiff_exptl_absorpt_empirical_details
;
Empirical correction (ABSPACK) includes:
- Absorption correction using spherical harmonics
- Frame scaling
;
_oxdiff_exptl_absorpt_empirical_full_max 1.339
_oxdiff_exptl_absorpt_empirical_full_min 0.802

loop_
_space_group_symop_operation_xyz
'x, y, z'
'-x, y, -z'
'x+1/2, y+1/2, z'
'-x+1/2, y+1/2, -z'

loop_
_atom_site_label
_atom_site_type_symbol
_atom_site_fract_x
_atom_site_fract_y
_atom_site_fract_z
_atom_site_U_iso_or_equiv
_atom_site_adp_type
_atom_site_occupancy
_atom_site_site_symmetry_order
_atom_site_calc_flag
_atom_site_refinement_flags_posn
_atom_site_refinement_flags_occupancy
_atom_site_disorder_assembly
_atom_site_disorder_group
C1 C 0.6288(7) 0.7612(10) 0.80859(18) 0.0590(13) Uani 1 1 d . . . .
C2 C 0.6434(7) 0.4148(9) 0.79277(19) 0.0552(13) Uani 1 1 d . . . .
H2 H 0.7484 0.3401 0.7939 0.066 Uiso 1 1 calc R . . .
C3 C 0.6133(7) 0.5395(10) 0.74902(18) 0.0595(14) Uani 1 1 d . . . .
H3 H 0.5073 0.4986 0.7324 0.071 Uiso 1 1 calc R . . .
C4 C 0.7481(8) 0.5259(11) 0.7182(2) 0.0695(16) Uani 1 1 d . . . .
H4A H 0.8547 0.5550 0.7352 0.083 Uiso 1 1 calc R . . .
H4B H 0.7285 0.6267 0.6945 0.083 Uiso 1 1 calc R . . .
C5 C 0.5883(8) 0.2746(12) 0.64889(19) 0.0677(15) Uani 1 1 d . . . .
C6 C 0.5158(12) 0.4458(13) 0.6286(3) 0.093(3) Uani 1 1 d . . . .
H6 H 0.5482 0.5740 0.6394 0.111 Uiso 1 1 calc R . . .
C7 C 0.3943(12) 0.4278(17) 0.5919(3) 0.099(3) Uani 1 1 d . . . .
H7 H 0.3442 0.5446 0.5792 0.119 Uiso 1 1 calc R . . .
C8 C 0.3474(11) 0.2445(18) 0.5744(3) 0.096(3) Uani 1 1 d . . . .
C9 C 0.4162(13) 0.0795(18) 0.5965(4) 0.118(4) Uani 1 1 d . . . .
H9 H 0.3829 -0.0492 0.5863 0.141 Uiso 1 1 calc R . . .
C10 C 0.5311(12) 0.0949(15) 0.6328(4) 0.108(3) Uani 1 1 d . . . .
H10 H 0.5720 -0.0234 0.6471 0.130 Uiso 1 1 calc R . . .
C11 C 0.2176(15) 0.230(2) 0.5329(3) 0.147(5) Uani 1 1 d . . . .
H11A H 0.2702 0.2549 0.5061 0.220 Uiso 1 1 calc GR . . .
H11B H 0.1326 0.3302 0.5352 0.220 Uiso 1 1 calc GR . . .
H11C H 0.1689 0.0971 0.5314 0.220 Uiso 1 1 calc GR . . .
C12 C 0.6804(7) 0.5370(8) 0.87396(18) 0.0518(12) Uani 1 1 d . . . .
C13 C 0.8158(18) 0.622(2) 0.8974(4) 0.071(2) Uani 0.493(6) 1 d . P A 1
H13 H 0.8863 0.7052 0.8831 0.085 Uiso 0.493(6) 1 calc R P A 1
C13A C 0.8047(18) 0.407(2) 0.8930(4) 0.071(2) Uani 0.507(6) 1 d . P A 2
H13A H 0.8765 0.3470 0.8747 0.085 Uiso 0.507(6) 1 calc R P A 2
C14 C 0.8476(18) 0.582(3) 0.9435(4) 0.077(3) Uani 0.493(6) 1 d . P A 1
H14 H 0.9408 0.6373 0.9602 0.092 Uiso 0.493(6) 1 calc R P A 1
C14A C 0.8226(18) 0.368(2) 0.9384(4) 0.077(3) Uani 0.507(6) 1 d . P A 2
H14A H 0.9032 0.2752 0.9500 0.092 Uiso 0.507(6) 1 calc R P A 2
C15 C 0.7323(11) 0.4535(12) 0.9651(2) 0.081(2) Uani 1 1 d . . . .
H15 H 0.7449 0.4316 0.9961 0.097 Uiso 0.493(6) 1 calc R P A 1
H15A H 0.7551 0.4334 0.9960 0.097 Uiso 0.507(6) 1 calc R P A 2
C16 C 0.612(2) 0.371(2) 0.9391(5) 0.083(3) Uani 0.493(6) 1 d . P A 1
H16 H 0.5435 0.2802 0.9520 0.099 Uiso 0.493(6) 1 calc R P A 1
C16A C 0.596(2) 0.580(3) 0.9482(5) 0.083(3) Uani 0.507(6) 1 d . P A 2
H16A H 0.5261 0.6357 0.9676 0.099 Uiso 0.507(6) 1 calc R P A 2
C17 C 0.5791(17) 0.410(2) 0.8934(5) 0.069(2) Uani 0.493(6) 1 d . P A 1
H17 H 0.4888 0.3497 0.8765 0.083 Uiso 0.493(6) 1 calc R P A 1
C17A C 0.5708(17) 0.619(2) 0.9024(4) 0.069(2) Uani 0.507(6) 1 d . P A 2
H17A H 0.4818 0.6994 0.8906 0.083 Uiso 0.507(6) 1 calc R P A 2
N1 N 0.6544(6) 0.5748(7) 0.82682(16) 0.0572(12) Uani 1 1 d . . . .
O1 O 0.6269(7) 0.9228(7) 0.82824(16) 0.0770(14) Uani 1 1 d . . . .
O2 O 0.6020(5) 0.7502(7) 0.76332(13) 0.0670(11) Uani 1 1 d . . . .
O3 O 0.5130(5) 0.2833(8) 0.79593(17) 0.0805(12) Uani 1 1 d . . . .
H3A H 0.5491 0.1718 0.8045 0.121 Uiso 1 1 calc GR . . .
S1 S 0.7534(3) 0.2757(3) 0.69339(5) 0.0856(6) Uani 1 1 d . . . .

loop_
_atom_site_aniso_label
_atom_site_aniso_U_11
_atom_site_aniso_U_22
_atom_site_aniso_U_33
_atom_site_aniso_U_23
_atom_site_aniso_U_13
_atom_site_aniso_U_12
C1 0.067(3) 0.039(3) 0.070(3) 0.005(3) 0.004(2) 0.012(3)
C2 0.057(3) 0.039(3) 0.067(3) -0.002(2) -0.003(2) 0.003(2)
C3 0.058(3) 0.047(3) 0.068(3) -0.004(3) -0.013(3) 0.013(2)
C4 0.074(4) 0.072(5) 0.059(3) 0.003(3) -0.005(3) 0.013(3)
C5 0.082(4) 0.056(4) 0.064(3) -0.003(3) 0.007(3) 0.019(3)
C6 0.126(7) 0.056(5) 0.086(5) 0.003(4) -0.030(5) 0.011(4)
C7 0.112(7) 0.091(7) 0.087(5) 0.012(5) -0.018(5) 0.013(5)
C8 0.100(5) 0.111(8) 0.076(4) -0.017(5) 0.002(4) -0.011(6)
C9 0.109(7) 0.074(7) 0.165(10) -0.030(6) -0.012(7) 0.005(5)
C10 0.100(6) 0.060(6) 0.159(9) 0.010(5) -0.015(6) 0.015(4)
C11 0.142(9) 0.180(15) 0.108(7) -0.024(8) -0.033(6) -0.028(9)
C12 0.056(3) 0.033(3) 0.065(3) -0.003(2) 0.003(2) 0.000(2)
C13 0.076(6) 0.071(6) 0.067(5) 0.001(5) 0.015(4) 0.000(5)
C13A 0.076(6) 0.071(6) 0.067(5) 0.001(5) 0.015(4) 0.000(5)
C14 0.079(6) 0.082(7) 0.067(5) 0.004(5) -0.004(4) 0.008(5)
C14A 0.079(6) 0.082(7) 0.067(5) 0.004(5) -0.004(4) 0.008(5)
C15 0.109(6) 0.070(5) 0.061(4) 0.001(3) 0.002(4) 0.002(4)
C16 0.100(8) 0.083(8) 0.067(5) -0.004(5) 0.023(5) -0.001(6)
C16A 0.100(8) 0.083(8) 0.067(5) -0.004(5) 0.023(5) -0.001(6)
C17 0.070(5) 0.059(6) 0.078(6) 0.001(4) 0.002(4) -0.002(4)
C17A 0.070(5) 0.059(6) 0.078(6) 0.001(4) 0.002(4) -0.002(4)
N1 0.072(3) 0.036(3) 0.063(3) -0.002(2) 0.003(2) 0.002(2)
O1 0.112(4) 0.035(3) 0.083(3) -0.002(2) 0.010(3) 0.010(2)
O2 0.090(3) 0.040(2) 0.069(2) 0.006(2) -0.0040(18) 0.020(2)
O3 0.082(3) 0.046(3) 0.109(3) 0.005(3) -0.011(2) 0.001(2)
S1 0.1067(13) 0.0760(12) 0.0695(9) -0.0036(9) -0.0102(8) 0.0418(11)

loop_
_atom_type_symbol
_atom_type_description
_atom_type_scat_dispersion_real
_atom_type_scat_dispersion_imag
_atom_type_scat_source
C C 0.0181 0.0091 'International Tables Vol C Tables 4.2.6.8 and 6.1.1.4'
H H 0.0000 0.0000 'International Tables Vol C Tables 4.2.6.8 and 6.1.1.4'
N N 0.0311 0.0180 'International Tables Vol C Tables 4.2.6.8 and 6.1.1.4'
O O 0.0492 0.0322 'International Tables Vol C Tables 4.2.6.8 and 6.1.1.4'
S S 0.3331 0.5567 'International Tables Vol C Tables 4.2.6.8 and 6.1.1.4'

loop_
_geom_angle_atom_site_label_1
_geom_angle_atom_site_label_2
_geom_angle_atom_site_label_3
_geom_angle
O1 C1 N1 127.7(5)
O1 C1 O2 121.5(6)
O2 C1 N1 110.9(6)
C3 C2 H2 110.6
N1 C2 H2 110.6
N1 C2 C3 101.4(4)
O3 C2 H2 110.6
O3 C2 C3 110.1(5)
O3 C2 N1 113.1(5)
C2 C3 H3 109.2
C4 C3 C2 115.4(5)
C4 C3 H3 109.2
O2 C3 C2 105.6(4)
O2 C3 H3 109.2
O2 C3 C4 108.0(6)
C3 C4 H4A 109.5
C3 C4 H4B 109.5
C3 C4 S1 110.9(5)
H4A C4 H4B 108.1
S1 C4 H4A 109.5
S1 C4 H4B 109.5
C6 C5 S1 125.0(7)
C10 C5 C6 116.7(7)
C10 C5 S1 118.2(6)
C5 C6 H6 119.8
C5 C6 C7 120.3(9)
C7 C6 H6 119.8
C6 C7 H7 119.2
C8 C7 C6 121.6(9)
C8 C7 H7 119.2
C7 C8 C9 116.3(8)
C7 C8 C11 120.3(11)
C9 C8 C11 123.4(11)
C8 C9 H9 118.7
C10 C9 C8 122.6(10)
C10 C9 H9 118.7
C5 C10 C9 122.2(9)
C5 C10 H10 118.9
C9 C10 H10 118.9
C8 C11 H11A 109.5
C8 C11 H11B 109.5
C8 C11 H11C 109.5
H11A C11 H11B 109.5
H11A C11 H11C 109.5
H11B C11 H11C 109.5
C13 C12 N1 117.5(8)
C13A C12 C17A 117.9(9)
C13A C12 N1 122.1(7)
C17 C12 C13 122.0(10)
C17 C12 N1 120.3(7)
C17A C12 N1 119.8(7)
C12 C13 H13 120.6
C12 C13 C14 118.9(13)
C14 C13 H13 120.6
C12 C13A H13A 119.6
C14A C13A C12 120.8(12)
C14A C13A H13A 119.6
C13 C14 H14 120.5
C13 C14 C15 119.1(13)
C15 C14 H14 120.5
C13A C14A H14A 119.0
C15 C14A C13A 121.9(13)
C15 C14A H14A 119.0
C14 C15 H15 121.6
C14A C15 H15A 119.6
C14A C15 C16A 120.9(10)
C16 C15 C14 116.9(10)
C16 C15 H15 121.6
C16A C15 H15A 119.6
C15 C16 H16 117.8
C15 C16 C17 124.4(14)
C17 C16 H16 117.8
C15 C16A H16A 120.6
C17A C16A C15 118.8(12)
C17A C16A H16A 120.6
C12 C17 C16 118.6(13)
C12 C17 H17 120.7
C16 C17 H17 120.7
C12 C17A H17A 120.3
C16A C17A C12 119.4(12)
C16A C17A H17A 120.3
C1 N1 C2 112.4(5)
C1 N1 C12 123.9(5)
C12 N1 C2 123.6(5)
C1 O2 C3 109.7(5)
C2 O3 H3A 109.5
C5 S1 C4 105.1(3)

loop_
_geom_bond_atom_site_label_1
_geom_bond_atom_site_label_2
_geom_bond_distance
C1 N1 1.347(8)
C1 O1 1.215(8)
C1 O2 1.345(7)
C2 H2 0.9800
C2 C3 1.537(8)
C2 N1 1.458(7)
C2 O3 1.377(7)
C3 H3 0.9800
C3 C4 1.506(9)
C3 O2 1.455(8)
C4 H4A 0.9700
C4 H4B 0.9700
C4 S1 1.807(7)
C5 C6 1.379(10)
C5 C10 1.339(13)
C5 S1 1.775(6)
C6 H6 0.9300
C6 C7 1.391(12)
C7 H7 0.9300
C7 C8 1.352(15)
C8 C9 1.356(15)
C8 C11 1.534(11)
C9 H9 0.9300
C9 C10 1.350(14)
C10 H10 0.9300
C11 H11A 0.9600
C11 H11B 0.9600
C11 H11C 0.9600
C12 C13 1.353(16)
C12 C13A 1.391(15)
C12 C17 1.347(16)
C12 C17A 1.404(15)
C12 N1 1.420(7)
C13 H13 0.9300
C13 C14 1.392(18)
C13A H13A 0.9300
C13A C14A 1.371(18)
C14 H14 0.9300
C14 C15 1.464(17)
C14A H14A 0.9300
C14A C15 1.272(16)
C15 H15 0.9300
C15 H15A 0.9300
C15 C16 1.292(18)
C15 C16A 1.429(18)
C16 H16 0.9300
C16 C17 1.382(19)
C16A H16A 0.9300
C16A C17A 1.380(18)
C17 H17 0.9300
C17A H17A 0.9300
O3 H3A 0.8200

loop_
_geom_hbond_atom_site_label_D
_geom_hbond_atom_site_label_H
_geom_hbond_atom_site_label_A
_geom_hbond_distance_DH
_geom_hbond_distance_HA
_geom_hbond_distance_DA
_geom_hbond_angle_DHA
_geom_hbond_site_symmetry_A
O3 H3A O1 0.82 1.87 2.684(7) 175.8 1_545

loop_
_geom_torsion_atom_site_label_1
_geom_torsion_atom_site_label_2
_geom_torsion_atom_site_label_3
_geom_torsion_atom_site_label_4
_geom_torsion
C2 C3 C4 S1 69.2(6)
C2 C3 O2 C1 2.8(6)
C3 C2 N1 C1 2.4(6)
C3 C2 N1 C12 179.3(5)
C3 C4 S1 C5 78.9(5)
C4 C3 O2 C1 -121.2(5)
C5 C6 C7 C8 -2.0(16)
C6 C5 C10 C9 4.4(14)
C6 C5 S1 C4 20.5(8)
C6 C7 C8 C9 4.7(15)
C6 C7 C8 C11 -177.8(10)
C7 C8 C9 C10 -3.0(16)
C8 C9 C10 C5 -1.6(19)
C10 C5 C6 C7 -2.6(13)
C10 C5 S1 C4 -161.1(7)
C11 C8 C9 C10 179.5(11)
C12 C13 C14 C15 -1(2)
C12 C13A C14A C15 -3(2)
C13 C12 C17 C16 2.2(18)
C13 C12 N1 C1 -62.0(10)
C13 C12 N1 C2 121.4(9)
C13 C14 C15 C16 4.7(19)
C13A C12 C17A C16A 4.2(17)
C13A C12 N1 C1 -135.0(9)
C13A C12 N1 C2 48.5(11)
C13A C14A C15 C16A 6(2)
C14 C15 C16 C17 -5(2)
C14A C15 C16A C17A -4(2)
C15 C16 C17 C12 2(2)
C15 C16A C17A C12 -1(2)
C17 C12 C13 C14 -2.4(18)
C17 C12 N1 C1 122.3(9)
C17 C12 N1 C2 -54.3(10)
C17A C12 C13A C14A -2.3(18)
C17A C12 N1 C1 50.0(10)
C17A C12 N1 C2 -126.6(8)
N1 C1 O2 C3 -1.3(6)
N1 C2 C3 C4 116.2(6)
N1 C2 C3 O2 -3.0(6)
N1 C12 C13 C14 -178.0(11)
N1 C12 C13A C14A -177.4(11)
N1 C12 C17 C16 177.7(10)
N1 C12 C17A C16A 179.5(11)
O1 C1 N1 C2 178.4(6)
O1 C1 N1 C12 1.5(9)
O1 C1 O2 C3 179.4(6)
O2 C1 N1 C2 -0.9(7)
O2 C1 N1 C12 -177.8(5)
O2 C3 C4 S1 -173.0(3)
O3 C2 C3 C4 -123.7(6)
O3 C2 C3 O2 117.0(5)
O3 C2 N1 C1 -115.4(6)
O3 C2 N1 C12 61.5(7)
S1 C5 C6 C7 175.8(7)
S1 C5 C10 C9 -174.1(9)
